data_4336309
loop_
_publ_author_name
'Ahmad El-Hellani'
'Julien Monot'
'Shun Tang'
'R\'egis Guillot'
'Christophe Bour'
'Vincent Gandon'

_publ_contact_author_address
;Institut de Chimie Mol\'eculaire et des Mat\'eriaux d'Orsay,
ICMMO,
Universit\'e Paris-sud 11,
B\^atiment 420,
91405 Orsay cedex,
France.
;
_publ_contact_author_email vincent.gandon@u-psud.fr
_publ_contact_author_name 'Vincent Gandon'
_publ_section_title
;
 Relationship between Gallium Pyramidalization in L.GaCl3 Complexes and
 the Electronic Ligand Properties
;
_journal_name_full 'Inorganic Chemistry'
_journal_page_first 11493
_journal_page_last 11502
_journal_paper_doi 10.1021/ic401817g
_journal_volume 52
_journal_year 2013
_chemical_absolute_configuration ad
_chemical_formula_moiety 'C23 H35 Cl3 Ga N'
_chemical_formula_sum 'C23 H35 Cl3 Ga N'
_chemical_formula_weight 501.59
_space_group_IT_number 4
_symmetry_cell_setting monoclinic
_symmetry_Int_Tables_number 4
_symmetry_space_group_name_Hall 'P 2yb'
_symmetry_space_group_name_H-M 'P 1 21 1'
_atom_sites_solution_hydrogens geom
_atom_sites_solution_primary direct
_atom_sites_solution_secondary difmap
_audit_creation_method SHELXL-97
_cell_angle_alpha 90.00
_cell_angle_beta 115.5110(10)
_cell_angle_gamma 90.00
_cell_formula_units_Z 2
_cell_length_a 9.3208(3)
_cell_length_b 14.9396(6)
_cell_length_c 9.7467(4)
_cell_measurement_reflns_used 9917
_cell_measurement_temperature 100(1)
_cell_measurement_theta_max 36.31
_cell_measurement_theta_min 2.32
_cell_volume 1224.89(8)
_computing_cell_refinement 'Bruker SAINT'
_computing_data_collection 'Bruker APEX2'
_computing_data_reduction 'Bruker SAINT'
_computing_structure_refinement 'SHELXL-97 (Sheldrick, 1997)'
_computing_structure_solution 'SHELXS-97 (Sheldrick, 1990)'
_diffrn_ambient_temperature 100(1)
_diffrn_measured_fraction_theta_full 0.989
_diffrn_measured_fraction_theta_max 0.854
_diffrn_radiation_monochromator graphite
_diffrn_radiation_probe x-ray
_diffrn_radiation_type MoK\a
_diffrn_radiation_wavelength 0.71073
_diffrn_reflns_av_R_equivalents 0.0187
_diffrn_reflns_av_sigmaI/netI 0.0454
_diffrn_reflns_limit_h_max 15
_diffrn_reflns_limit_h_min -9
_diffrn_reflns_limit_k_max 22
_diffrn_reflns_limit_k_min -20
_diffrn_reflns_limit_l_max 13
_diffrn_reflns_limit_l_min -16
_diffrn_reflns_number 18717
_diffrn_reflns_theta_full 27.50
_diffrn_reflns_theta_max 36.35
_diffrn_reflns_theta_min 2.32
_diffrn_source 'fine-focus sealed tube'
_diffrn_source_type 'kappa X8 APEX II Bruker ICMMO'
_exptl_absorpt_coefficient_mu 1.460
_exptl_absorpt_correction_T_max 0.7126
_exptl_absorpt_correction_T_min 0.6633
_exptl_absorpt_correction_type psi-scan
_exptl_absorpt_process_details SADABS
_exptl_crystal_colour colorless
_exptl_crystal_density_diffrn 1.360
_exptl_crystal_description bloc
_exptl_crystal_F_000 524
_exptl_crystal_size_max 0.32
_exptl_crystal_size_mid 0.31
_exptl_crystal_size_min 0.26
_refine_diff_density_max 0.615
_refine_diff_density_min -0.302
_refine_diff_density_rms 0.054
_refine_ls_abs_structure_details 'Flack H D (1983), Acta Cryst. A39, 876-881'
_refine_ls_abs_structure_Flack 0.009(4)
_refine_ls_extinction_method none
_refine_ls_goodness_of_fit_ref 0.937
_refine_ls_hydrogen_treatment constr
_refine_ls_matrix_type full
_refine_ls_number_parameters 259
_refine_ls_number_reflns 8743
_refine_ls_number_restraints 1
_refine_ls_restrained_S_all 0.937
_refine_ls_R_factor_all 0.0234
_refine_ls_R_factor_gt 0.0211
_refine_ls_shift/su_max 0.001
_refine_ls_shift/su_mean 0.000
_refine_ls_structure_factor_coef Fsqd
_refine_ls_weighting_details 'calc w=1/[\s^2^(Fo^2^)+(0.0000P)^2^+0.0000P] where P=(Fo^2^+2Fc^2^)/3'
_refine_ls_weighting_scheme calc
_refine_ls_wR_factor_gt 0.0476
_refine_ls_wR_factor_ref 0.0481
_reflns_number_gt 8193
_reflns_number_total 8743
_reflns_threshold_expression >2sigma(I)
_cod_data_source_file ic401817g_si_001_6.cif
_cod_data_source_block CAAC2-GaCl3
_cod_original_sg_symbol_H-M 'P 21'
_cod_database_code 4336309

loop_
_symmetry_equiv_pos_as_xyz
'x, y, z'
'-x, y+1/2, -z'

loop_
_atom_site_label
_atom_site_type_symbol
_atom_site_fract_x
_atom_site_fract_y
_atom_site_fract_z
_atom_site_U_iso_or_equiv
_atom_site_adp_type
_atom_site_occupancy
_atom_site_symmetry_multiplicity
_atom_site_calc_flag
_atom_site_refinement_flags
C1 C 0.24871(12) 0.47261(8) 1.01984(12) 0.01106(19) Uani 1 1 d .
C2 C 0.24246(14) 0.39850(8) 0.91038(13) 0.0140(2) Uani 1 1 d .
C3 C 0.32378(17) 0.32027(9) 1.01829(14) 0.0211(3) Uani 1 1 d .
H3A H 0.2706 0.2644 0.9746 0.025 Uiso 1 1 calc R
H3B H 0.4340 0.3156 1.0353 0.025 Uiso 1 1 calc R
C4 C 0.31371(14) 0.33889(8) 1.16822(13) 0.0141(2) Uani 1 1 d .
C5 C 0.47060(16) 0.31822(9) 1.30454(16) 0.0245(3) Uani 1 1 d .
H5A H 0.4633 0.3350 1.3964 0.037 Uiso 1 1 calc R
H5B H 0.5547 0.3513 1.2961 0.037 Uiso 1 1 calc R
H5C H 0.4925 0.2553 1.3069 0.037 Uiso 1 1 calc R
C6 C 0.18220(16) 0.28943(9) 1.18903(17) 0.0240(3) Uani 1 1 d .
H6A H 0.2082 0.2269 1.2050 0.036 Uiso 1 1 calc R
H6B H 0.0839 0.2968 1.0998 0.036 Uiso 1 1 calc R
H6C H 0.1713 0.3133 1.2755 0.036 Uiso 1 1 calc R
C7 C 0.26579(14) 0.49167(8) 1.27343(12) 0.0133(2) Uani 1 1 d .
C8 C 0.11372(14) 0.50408(9) 1.26652(14) 0.0167(2) Uani 1 1 d .
C9 C 0.10481(17) 0.55374(9) 1.38427(16) 0.0234(3) Uani 1 1 d .
H9 H 0.0058 0.5637 1.3832 0.028 Uiso 1 1 calc R
C10 C 0.23780(18) 0.58824(9) 1.50154(15) 0.0263(3) Uani 1 1 d .
H10 H 0.2281 0.6203 1.5789 0.032 Uiso 1 1 calc R
C11 C 0.38566(17) 0.57542(9) 1.50459(14) 0.0226(3) Uani 1 1 d .
H11 H 0.4749 0.5987 1.5850 0.027 Uiso 1 1 calc R
C12 C 0.40449(15) 0.52835(8) 1.38968(13) 0.0161(2) Uani 1 1 d .
C13 C -0.03988(15) 0.47208(10) 1.13651(15) 0.0216(3) Uani 1 1 d .
H13 H -0.0112 0.4350 1.0691 0.026 Uiso 1 1 calc R
C14 C -0.13760(17) 0.55177(12) 1.04323(19) 0.0332(3) Uani 1 1 d .
H14A H -0.1709 0.5880 1.1056 0.050 Uiso 1 1 calc R
H14B H -0.2294 0.5301 0.9573 0.050 Uiso 1 1 calc R
H14C H -0.0736 0.5870 1.0086 0.050 Uiso 1 1 calc R
C15 C -0.14195(17) 0.41452(11) 1.19129(17) 0.0297(3) Uani 1 1 d .
H15A H -0.0791 0.3660 1.2522 0.045 Uiso 1 1 calc R
H15B H -0.2313 0.3910 1.1050 0.045 Uiso 1 1 calc R
H15C H -0.1791 0.4507 1.2509 0.045 Uiso 1 1 calc R
C16 C 0.56778(14) 0.52571(9) 1.39157(14) 0.0193(2) Uani 1 1 d .
H16 H 0.5607 0.4907 1.3039 0.023 Uiso 1 1 calc R
C17 C 0.62305(15) 0.62041(9) 1.37745(15) 0.0254(3) Uani 1 1 d .
H17A H 0.5456 0.6483 1.2872 0.038 Uiso 1 1 calc R
H17B H 0.7232 0.6173 1.3716 0.038 Uiso 1 1 calc R
H17C H 0.6350 0.6550 1.4647 0.038 Uiso 1 1 calc R
C18 C 0.69260(17) 0.48167(11) 1.53673(16) 0.0299(3) Uani 1 1 d .
H18A H 0.7086 0.5182 1.6231 0.045 Uiso 1 1 calc R
H18B H 0.7911 0.4758 1.5284 0.045 Uiso 1 1 calc R
H18C H 0.6559 0.4235 1.5491 0.045 Uiso 1 1 calc R
C19 C 0.32783(18) 0.42280(9) 0.81218(16) 0.0241(3) Uani 1 1 d .
H19A H 0.4398 0.4324 0.8769 0.029 Uiso 1 1 calc R
H19B H 0.2842 0.4781 0.7582 0.029 Uiso 1 1 calc R
C20 C 0.3094(2) 0.34864(11) 0.69769(18) 0.0350(4) Uani 1 1 d .
H20A H 0.3630 0.3661 0.6358 0.042 Uiso 1 1 calc R
H20B H 0.3592 0.2943 0.7518 0.042 Uiso 1 1 calc R
C21 C 0.1348(2) 0.33048(10) 0.59552(16) 0.0390(4) Uani 1 1 d .
H21A H 0.0879 0.3829 0.5337 0.047 Uiso 1 1 calc R
H21B H 0.1264 0.2811 0.5278 0.047 Uiso 1 1 calc R
C22 C 0.04484(19) 0.30796(10) 0.68726(16) 0.0315(3) Uani 1 1 d .
H22A H 0.0826 0.2512 0.7385 0.038 Uiso 1 1 calc R
H22B H -0.0671 0.3014 0.6195 0.038 Uiso 1 1 calc R
C23 C 0.06475(16) 0.38055(9) 0.80604(15) 0.0230(3) Uani 1 1 d .
H23A H 0.0116 0.3616 0.8675 0.028 Uiso 1 1 calc R
H23B H 0.0150 0.4355 0.7545 0.028 Uiso 1 1 calc R
N1 N 0.27957(11) 0.43997(7) 1.15249(10) 0.01143(17) Uani 1 1 d .
Cl1 Cl 0.45637(4) 0.63149(2) 0.95098(4) 0.02506(7) Uani 1 1 d .
Cl2 Cl 0.03642(3) 0.626622(19) 0.74030(3) 0.01862(6) Uani 1 1 d .
Cl3 Cl 0.20969(4) 0.70223(2) 1.11924(3) 0.02126(6) Uani 1 1 d .
Ga Ga 0.231951(13) 0.604789(9) 0.964002(12) 0.01217(3) Uani 1 1 d .

loop_
_atom_site_aniso_label
_atom_site_aniso_U_11
_atom_site_aniso_U_22
_atom_site_aniso_U_33
_atom_site_aniso_U_23
_atom_site_aniso_U_13
_atom_site_aniso_U_12
C1 0.0084(4) 0.0106(5) 0.0130(4) -0.0001(4) 0.0035(4) 0.0002(4)
C2 0.0184(5) 0.0102(5) 0.0138(5) -0.0010(4) 0.0073(4) 0.0015(4)
C3 0.0280(7) 0.0146(6) 0.0186(6) 0.0007(5) 0.0079(5) 0.0043(5)
C4 0.0160(5) 0.0090(5) 0.0154(5) 0.0012(4) 0.0048(4) -0.0003(4)
C5 0.0225(6) 0.0148(6) 0.0267(6) 0.0021(5) 0.0017(5) 0.0034(5)
C6 0.0265(6) 0.0156(6) 0.0327(7) 0.0026(5) 0.0153(6) -0.0043(5)
C7 0.0166(5) 0.0112(5) 0.0122(5) 0.0003(4) 0.0063(4) 0.0004(4)
C8 0.0192(5) 0.0160(6) 0.0185(5) 0.0035(4) 0.0115(5) 0.0029(5)
C9 0.0308(7) 0.0208(7) 0.0277(6) 0.0032(5) 0.0212(6) 0.0052(5)
C10 0.0444(8) 0.0192(8) 0.0229(5) -0.0012(5) 0.0218(6) 0.0021(5)
C11 0.0326(7) 0.0176(6) 0.0164(5) -0.0029(4) 0.0093(5) -0.0025(5)
C12 0.0205(5) 0.0119(5) 0.0131(5) 0.0004(4) 0.0045(4) -0.0005(4)
C13 0.0135(5) 0.0301(7) 0.0229(6) 0.0043(5) 0.0094(5) 0.0030(5)
C14 0.0174(6) 0.0436(10) 0.0375(8) 0.0142(7) 0.0107(6) 0.0088(6)
C15 0.0196(6) 0.0400(9) 0.0322(7) 0.0033(6) 0.0137(6) -0.0044(6)
C16 0.0139(5) 0.0184(6) 0.0189(5) -0.0020(5) 0.0008(5) -0.0019(4)
C17 0.0189(5) 0.0218(8) 0.0291(6) -0.0013(5) 0.0043(5) -0.0059(5)
C18 0.0235(6) 0.0266(8) 0.0245(7) 0.0003(6) -0.0040(5) -0.0006(6)
C19 0.0343(7) 0.0190(7) 0.0283(6) -0.0042(5) 0.0223(6) -0.0010(6)
C20 0.0603(11) 0.0231(7) 0.0369(8) -0.0084(6) 0.0355(8) -0.0032(7)
C21 0.0769(13) 0.0172(7) 0.0179(6) -0.0036(5) 0.0156(8) 0.0017(8)
C22 0.0408(8) 0.0177(7) 0.0231(7) -0.0069(5) 0.0014(6) -0.0036(6)
C23 0.0222(6) 0.0182(6) 0.0210(6) -0.0039(5) 0.0021(5) -0.0011(5)
N1 0.0107(4) 0.0101(4) 0.0135(4) -0.0003(3) 0.0051(3) -0.0001(3)
Cl1 0.01847(13) 0.02060(15) 0.03966(17) -0.00313(12) 0.01588(13) -0.00608(11)
Cl2 0.01901(12) 0.01869(16) 0.01528(11) 0.00184(9) 0.00466(10) 0.00588(10)
Cl3 0.02853(15) 0.01444(14) 0.01885(13) -0.00202(10) 0.00834(12) 0.00553(12)
Ga 0.01239(5) 0.00891(5) 0.01489(5) 0.00080(5) 0.00555(4) 0.00103(5)

loop_
_atom_type_symbol
_atom_type_description
_atom_type_scat_dispersion_real
_atom_type_scat_dispersion_imag
_atom_type_scat_source
C C 0.0031 0.0016 'International Tables Vol C Tables 4.2.6.8 and 6.1.1.4'
H H 0.0000 0.0000 'International Tables Vol C Tables 4.2.6.8 and 6.1.1.4'
N N 0.0061 0.0033 'International Tables Vol C Tables 4.2.6.8 and 6.1.1.4'
Cl Cl 0.1480 0.1590 'International Tables Vol C Tables 4.2.6.8 and 6.1.1.4'
Ga Ga 0.2310 1.6080 'International Tables Vol C Tables 4.2.6.8 and 6.1.1.4'

loop_
_geom_angle_atom_site_label_1
_geom_angle_atom_site_label_2
_geom_angle_atom_site_label_3
_geom_angle
N1 C1 C2 110.59(10)
N1 C1 Ga 126.26(8)
C2 C1 Ga 122.89(8)
C1 C2 C19 113.16(10)
C1 C2 C3 102.42(9)
C19 C2 C3 111.89(11)
C1 C2 C23 107.07(10)
C19 C2 C23 109.14(10)
C3 C2 C23 112.99(11)
C4 C3 C2 107.49(10)
C6 C4 C5 108.15(11)
C6 C4 C3 115.12(11)
C5 C4 C3 111.42(11)
C6 C4 N1 110.31(10)
C5 C4 N1 111.43(10)
C3 C4 N1 100.29(9)
C8 C7 C12 122.99(11)
C8 C7 N1 118.01(10)
C12 C7 N1 118.99(10)
C9 C8 C7 116.54(11)
C9 C8 C13 118.84(11)
C7 C8 C13 124.53(11)
C10 C9 C8 122.03(12)
C9 C10 C11 120.06(12)
C10 C11 C12 121.50(12)
C11 C12 C7 116.83(11)
C11 C12 C16 118.44(11)
C7 C12 C16 124.58(11)
C8 C13 C14 110.75(12)
C8 C13 C15 112.75(11)
C14 C13 C15 109.93(11)
C12 C16 C17 110.48(10)
C12 C16 C18 112.33(11)
C17 C16 C18 109.09(11)
C2 C19 C20 111.09(12)
C21 C20 C19 111.03(13)
C22 C21 C20 111.33(12)
C21 C22 C23 111.86(12)
C22 C23 C2 111.38(12)
C1 N1 C7 123.27(10)
C1 N1 C4 114.68(9)
C7 N1 C4 121.70(9)
C1 Ga Cl3 118.87(3)
C1 Ga Cl2 110.30(3)
Cl3 Ga Cl2 107.852(12)
C1 Ga Cl1 103.14(3)
Cl3 Ga Cl1 107.389(14)
Cl2 Ga Cl1 108.848(13)

loop_
_geom_bond_atom_site_label_1
_geom_bond_atom_site_label_2
_geom_bond_distance
C1 N1 1.2930(14)
C1 C2 1.5212(16)
C1 Ga 2.0363(12)
C2 C19 1.5288(18)
C2 C3 1.5362(17)
C2 C23 1.5488(18)
C3 C4 1.5297(17)
C4 C6 1.5179(17)
C4 C5 1.5250(17)
C4 N1 1.5373(15)
C7 C8 1.4021(17)
C7 C12 1.4120(16)
C7 N1 1.4603(14)
C8 C9 1.3987(18)
C8 C13 1.5236(18)
C9 C10 1.374(2)
C10 C11 1.379(2)
C11 C12 1.3961(17)
C12 C16 1.5147(18)
C13 C14 1.5363(19)
C13 C15 1.538(2)
C16 C17 1.5319(18)
C16 C18 1.5397(18)
C19 C20 1.5288(19)
C20 C21 1.522(3)
C21 C22 1.504(2)
C22 C23 1.5382(19)
Cl1 Ga 2.1862(3)
Cl2 Ga 2.1815(3)
Cl3 Ga 2.1730(3)
